data_2219742
loop_
_publ_author_name
'Jiang, Hai-Zhen'
'Wan, Wen'
'Shao, Min'
'Hao, Jian'

_publ_section_title
;
 Ethyl 2-phenyl-5-trifluoromethyl-1,3-thiazole-4-carboxylate
;
_journal_coeditor_code XU2454
_journal_issue 10
_journal_name_full 'Acta Crystallographica Section E'
_journal_page_first o2004
_journal_paper_doi 10.1107/S1600536808030389
_journal_volume 64
_journal_year 2008
_chemical_formula_iupac 'C13 H10 F3 N O2 S'
_chemical_formula_moiety 'C13 H10 F3 N O2 S'
_chemical_formula_sum 'C13 H10 F3 N O2 S'
_chemical_formula_weight 301.28
_chemical_melting_point 320
_chemical_name_systematic
;
Ethyl 2-phenyl-5-trifluoromethyl-1,3-thiazole-4-carboxylate
;
_space_group_IT_number 14
_symmetry_cell_setting monoclinic
_symmetry_space_group_name_Hall '-P 2ybc'
_symmetry_space_group_name_H-M 'P 1 21/c 1'
_atom_sites_solution_hydrogens geom
_atom_sites_solution_primary direct
_atom_sites_solution_secondary difmap
_audit_creation_method SHELXL-97
_cell_angle_alpha 90.00
_cell_angle_beta 110.861(4)
_cell_angle_gamma 90.00
_cell_formula_units_Z 4
_cell_length_a 8.930(3)
_cell_length_b 21.232(6)
_cell_length_c 7.574(2)
_cell_measurement_reflns_used 1005
_cell_measurement_temperature 296(2)
_cell_measurement_theta_max 18.961
_cell_measurement_theta_min 2.454
_cell_volume 1341.9(7)
_computing_cell_refinement 'SAINT (Bruker, 2000)'
_computing_data_collection 'SMART (Bruker, 2000)'
_computing_data_reduction 'SAINT (Bruker, 2000)'
_computing_molecular_graphics 'SHELXTL (Sheldrick, 2008)'
_computing_publication_material 'SHELXTL (Sheldrick, 2008)'
_computing_structure_refinement 'SHELXTL (Sheldrick, 2008)'
_computing_structure_solution 'SHELXTL (Sheldrick, 2008)'
_diffrn_ambient_temperature 296(2)
_diffrn_measured_fraction_theta_full 0.998
_diffrn_measured_fraction_theta_max 0.998
_diffrn_measurement_device_type 'Bruker SMART CCD area-detector'
_diffrn_measurement_method '\f and \w'
_diffrn_radiation_monochromator graphite
_diffrn_radiation_source 'fine-focus sealed tube'
_diffrn_radiation_type MoK\a
_diffrn_radiation_wavelength 0.71073
_diffrn_reflns_av_R_equivalents 0.0496
_diffrn_reflns_av_sigmaI/netI 0.0587
_diffrn_reflns_limit_h_max 10
_diffrn_reflns_limit_h_min -10
_diffrn_reflns_limit_k_max 19
_diffrn_reflns_limit_k_min -25
_diffrn_reflns_limit_l_max 8
_diffrn_reflns_limit_l_min -8
_diffrn_reflns_number 6891
_diffrn_reflns_theta_full 25.05
_diffrn_reflns_theta_max 25.05
_diffrn_reflns_theta_min 2.44
_diffrn_standards_number 0
_exptl_absorpt_coefficient_mu 0.276
_exptl_absorpt_correction_T_max 0.9729
_exptl_absorpt_correction_T_min 0.9217
_exptl_absorpt_correction_type multi-scan
_exptl_absorpt_process_details '(SADABS; Sheldrick, 1996)'
_exptl_crystal_colour colorless
_exptl_crystal_density_diffrn 1.491
_exptl_crystal_density_method 'not measured'
_exptl_crystal_description needle
_exptl_crystal_F_000 616
_exptl_crystal_size_max 0.30
_exptl_crystal_size_mid 0.10
_exptl_crystal_size_min 0.10
_refine_diff_density_max 0.224
_refine_diff_density_min -0.193
_refine_ls_extinction_method none
_refine_ls_goodness_of_fit_ref 1.011
_refine_ls_hydrogen_treatment constr
_refine_ls_matrix_type full
_refine_ls_number_parameters 182
_refine_ls_number_reflns 2367
_refine_ls_number_restraints 0
_refine_ls_restrained_S_all 1.011
_refine_ls_R_factor_all 0.1022
_refine_ls_R_factor_gt 0.0564
_refine_ls_shift/su_max 0.001
_refine_ls_shift/su_mean 0.000
_refine_ls_structure_factor_coef Fsqd
_refine_ls_weighting_details 'calc w=1/[\s^2^(Fo^2^)+(0.0642P)^2^] where P=(Fo^2^+2Fc^2^)/3'
_refine_ls_weighting_scheme calc
_refine_ls_wR_factor_gt 0.1222
_refine_ls_wR_factor_ref 0.1424
_reflns_number_gt 1417
_reflns_number_total 2367
_reflns_threshold_expression I>2\s(I)
_cod_data_source_file xu2454.cif
_cod_data_source_block I
_cod_depositor_comments
;
The following automatic conversions were performed:
'_symmetry_cell_setting' value 'Monoclinic' changed to 'monoclinic'
according to '/home/saulius/struct/CIF-dictionaries/cif_core.dic'
dictionary named 'cif_core.dic' version 2.4.1 from 2010-06-29.

Automatic conversion script
Id: cif_fix_enum 1527 2010-12-29 10:47:43Z saulius 

The following automatic conversions were performed:

'_symmetry_cell_setting' value 'Monoclinic' changed to 'monoclinic'
according to /home/saulius/struct/CIF-dictionaries/cif_core.dic
dictionary named 'cif_core.dic' version 2.4.1 from 2010-06-29.

Automatic conversion script
Id: cif_fix_values 1715 2011-07-08 13:25:40Z adriana 
;
_cod_original_cell_volume 1342.0(7)
_cod_original_sg_symbol_H-M 'P 21/c'
_cod_database_code 2219742
_cod_database_fobs_code 2219742

loop_
_symmetry_equiv_pos_as_xyz
'x, y, z'
'-x, y+1/2, -z+1/2'
'-x, -y, -z'
'x, -y-1/2, z-1/2'

loop_
_atom_site_type_symbol
_atom_site_label
_atom_site_fract_x
_atom_site_fract_y
_atom_site_fract_z
_atom_site_U_iso_or_equiv
_atom_site_adp_type
_atom_site_calc_flag
_atom_site_refinement_flags
_atom_site_occupancy
S S1 0.22302(11) 0.67958(4) 0.44789(13) 0.0585(3) Uani d . 1
C C1 0.1690(4) 0.75511(15) 0.3693(5) 0.0504(8) Uani d . 1
C C2 0.2697(4) 0.80979(15) 0.4545(5) 0.0523(8) Uani d . 1
C C3 0.4186(4) 0.80233(17) 0.5954(5) 0.0615(10) Uani d . 1
H H3 0.4559 0.7622 0.6376 0.074 Uiso calc R 1
C C4 0.5115(4) 0.85408(19) 0.6732(5) 0.0681(10) Uani d . 1
H H4 0.6116 0.8488 0.7671 0.082 Uiso calc R 1
C C5 0.4564(5) 0.91329(18) 0.6123(6) 0.0720(11) Uani d . 1
H H5 0.5192 0.9483 0.6646 0.086 Uiso calc R 1
C C6 0.3083(5) 0.92108(18) 0.4743(6) 0.0741(11) Uani d . 1
H H6 0.2708 0.9614 0.4343 0.089 Uiso calc R 1
C C7 0.2154(4) 0.86972(16) 0.3947(5) 0.0642(10) Uani d . 1
H H7 0.1156 0.8753 0.3004 0.077 Uiso calc R 1
C C8 -0.0328(4) 0.70143(16) 0.1739(5) 0.0514(8) Uani d . 1
C C9 0.0515(4) 0.65213(16) 0.2791(5) 0.0517(8) Uani d . 1
C C10 0.0138(5) 0.58379(17) 0.2771(6) 0.0674(10) Uani d . 1
C C11 -0.1837(4) 0.69976(18) 0.0062(5) 0.0577(9) Uani d . 1
C C12 -0.3482(5) 0.63721(19) -0.2455(6) 0.0857(13) Uani d . 1
H H12A -0.3442 0.6683 -0.3375 0.103 Uiso calc R 1
H H12B -0.4455 0.6438 -0.2188 0.103 Uiso calc R 1
C C13 -0.3463(7) 0.5732(2) -0.3197(7) 0.133(2) Uani d . 1
H H13A -0.2565 0.5689 -0.3603 0.200 Uiso calc R 1
H H13B -0.4438 0.5660 -0.4249 0.200 Uiso calc R 1
H H13C -0.3375 0.5429 -0.2224 0.200 Uiso calc R 1
F F1 -0.1303(3) 0.57367(10) 0.2825(4) 0.0973(8) Uani d . 1
F F2 0.0198(3) 0.55287(10) 0.1294(4) 0.0932(8) Uani d . 1
F F3 0.1174(3) 0.55518(10) 0.4280(4) 0.1071(9) Uani d . 1
N N1 0.0337(3) 0.75955(12) 0.2277(4) 0.0522(7) Uani d . 1
O O1 -0.2677(3) 0.74436(12) -0.0528(4) 0.0791(8) Uani d . 1
O O2 -0.2081(3) 0.64335(11) -0.0726(3) 0.0693(7) Uani d . 1

loop_
_atom_site_aniso_label
_atom_site_aniso_U_11
_atom_site_aniso_U_22
_atom_site_aniso_U_33
_atom_site_aniso_U_12
_atom_site_aniso_U_13
_atom_site_aniso_U_23
S1 0.0601(6) 0.0546(6) 0.0597(6) 0.0055(4) 0.0201(5) 0.0032(4)
C1 0.053(2) 0.054(2) 0.053(2) 0.0023(16) 0.0291(19) 0.0011(16)
C2 0.058(2) 0.055(2) 0.049(2) 0.0007(17) 0.0249(18) -0.0021(17)
C3 0.060(2) 0.057(2) 0.069(3) 0.0017(18) 0.024(2) 0.0034(18)
C4 0.058(2) 0.075(3) 0.066(3) -0.007(2) 0.016(2) -0.003(2)
C5 0.074(3) 0.058(3) 0.086(3) -0.010(2) 0.030(2) -0.010(2)
C6 0.073(3) 0.057(2) 0.089(3) 0.004(2) 0.024(2) -0.005(2)
C7 0.063(2) 0.054(2) 0.070(3) 0.0019(18) 0.015(2) -0.0032(18)
C8 0.053(2) 0.049(2) 0.057(2) 0.0039(16) 0.0256(19) -0.0011(17)
C9 0.0499(19) 0.054(2) 0.057(2) 0.0036(16) 0.0259(17) -0.0019(17)
C10 0.070(3) 0.054(2) 0.076(3) 0.0024(19) 0.022(2) 0.003(2)
C11 0.056(2) 0.056(2) 0.063(2) 0.0018(18) 0.023(2) 0.0041(19)
C12 0.084(3) 0.079(3) 0.073(3) -0.004(2) 0.003(2) -0.001(2)
C13 0.172(5) 0.076(4) 0.103(4) 0.002(3) -0.012(4) -0.012(3)
F1 0.0903(17) 0.0681(15) 0.149(2) -0.0148(12) 0.0613(17) 0.0074(14)
F2 0.118(2) 0.0605(14) 0.109(2) 0.0018(12) 0.0492(16) -0.0211(13)
F3 0.123(2) 0.0591(15) 0.108(2) 0.0033(13) 0.0028(17) 0.0185(13)
N1 0.0500(18) 0.0519(18) 0.0575(18) 0.0012(13) 0.0227(16) 0.0024(13)
O1 0.0707(18) 0.0663(18) 0.083(2) 0.0126(14) 0.0060(15) 0.0000(14)
O2 0.0701(16) 0.0554(16) 0.0701(18) -0.0010(12) 0.0100(14) -0.0024(13)

loop_
_atom_type_symbol
_atom_type_description
_atom_type_scat_dispersion_real
_atom_type_scat_dispersion_imag
_atom_type_scat_source
C C 0.0033 0.0016 'International Tables Vol C Tables 4.2.6.8 and 6.1.1.4'
H H 0.0000 0.0000 'International Tables Vol C Tables 4.2.6.8 and 6.1.1.4'
N N 0.0061 0.0033 'International Tables Vol C Tables 4.2.6.8 and 6.1.1.4'
O O 0.0106 0.0060 'International Tables Vol C Tables 4.2.6.8 and 6.1.1.4'
F F 0.0171 0.0103 'International Tables Vol C Tables 4.2.6.8 and 6.1.1.4'
S S 0.1246 0.1234 'International Tables Vol C Tables 4.2.6.8 and 6.1.1.4'

loop_
_geom_angle_atom_site_label_1
_geom_angle_atom_site_label_2
_geom_angle_atom_site_label_3
_geom_angle
C9 S1 C1 89.59(17)
N1 C1 C2 123.2(3)
N1 C1 S1 114.6(2)
C2 C1 S1 122.2(3)
C7 C2 C3 119.1(3)
C7 C2 C1 119.7(3)
C3 C2 C1 121.1(3)
C4 C3 C2 120.3(3)
C4 C3 H3 119.8
C2 C3 H3 119.8
C5 C4 C3 120.0(4)
C5 C4 H4 120.0
C3 C4 H4 120.0
C4 C5 C6 120.0(4)
C4 C5 H5 120.0
C6 C5 H5 120.0
C5 C6 C7 120.4(4)
C5 C6 H6 119.8
C7 C6 H6 119.8
C6 C7 C2 120.1(4)
C6 C7 H7 119.9
C2 C7 H7 119.9
N1 C8 C9 115.3(3)
N1 C8 C11 116.2(3)
C9 C8 C11 128.5(3)
C8 C9 C10 131.6(3)
C8 C9 S1 109.6(3)
C10 C9 S1 118.6(3)
F2 C10 F1 106.3(3)
F2 C10 F3 106.0(3)
F1 C10 F3 106.6(3)
F2 C10 C9 114.7(3)
F1 C10 C9 112.2(3)
F3 C10 C9 110.5(3)
O1 C11 O2 124.8(4)
O1 C11 C8 124.0(3)
O2 C11 C8 111.2(3)
O2 C12 C13 107.6(4)
O2 C12 H12A 110.2
C13 C12 H12A 110.2
O2 C12 H12B 110.2
C13 C12 H12B 110.2
H12A C12 H12B 108.5
C12 C13 H13A 109.5
C12 C13 H13B 109.5
H13A C13 H13B 109.5
C12 C13 H13C 109.5
H13A C13 H13C 109.5
H13B C13 H13C 109.5
C1 N1 C8 110.9(3)
C11 O2 C12 115.9(3)

loop_
_geom_bond_atom_site_label_1
_geom_bond_atom_site_label_2
_geom_bond_distance
S1 C9 1.710(3)
S1 C1 1.719(3)
C1 N1 1.302(4)
C1 C2 1.470(5)
C2 C7 1.380(4)
C2 C3 1.386(5)
C3 C4 1.376(5)
C3 H3 0.9300
C4 C5 1.369(5)
C4 H4 0.9300
C5 C6 1.373(5)
C5 H5 0.9300
C6 C7 1.373(5)
C6 H6 0.9300
C7 H7 0.9300
C8 N1 1.367(4)
C8 C9 1.367(4)
C8 C11 1.487(5)
C9 C10 1.489(5)
C10 F2 1.315(4)
C10 F1 1.319(4)
C10 F3 1.334(4)
C11 O1 1.192(4)
C11 O2 1.321(4)
C12 O2 1.459(4)
C12 C13 1.474(5)
C12 H12A 0.9700
C12 H12B 0.9700
C13 H13A 0.9600
C13 H13B 0.9600
C13 H13C 0.9600

loop_
_cod_related_entry_id
_cod_related_entry_database
_cod_related_entry_code
1 ChemSpider 24740822
